data_7002140
loop_
_publ_author_name
'Albrecht, Markus'
'Yulia, Yeni'
'Exarchos, Anna'
'Nachev, Philipp'
'Fr\"ohlich, Roland'

_publ_section_title
;
 1 : 1 vs. 2 : 1 coordination of pentadentate hydrazone-type ligands to
 lanthanide(iii) ions. Formation of cationic as well as dicationic
 complexes
;
_journal_issue 36
_journal_name_full 'Dalton Transactions'
_journal_page_first 7421
_journal_page_last 7427
_journal_paper_doi 10.1039/b905049c
_journal_year 2009
_chemical_formula_sum 'C21 H25 Cl3 La N5 O6'
_chemical_formula_weight 688.72
_chemical_name_systematic
;
?
;
_space_group_IT_number 14
_symmetry_cell_setting monoclinic
_symmetry_space_group_name_Hall '-P 2ybc'
_symmetry_space_group_name_H-M 'P 1 21/c 1'
_atom_sites_solution_hydrogens 'at water and N from difmap, others geom'
_atom_sites_solution_primary direct
_atom_sites_solution_secondary difmap
_audit_creation_method SHELXL-97
_cell_angle_alpha 90.00
_cell_angle_beta 99.088(1)
_cell_angle_gamma 90.00
_cell_formula_units_Z 4
_cell_length_a 10.5637(1)
_cell_length_b 11.5476(1)
_cell_length_c 22.9725(3)
_cell_measurement_reflns_used 5030
_cell_measurement_temperature 223(2)
_cell_measurement_theta_max 27.88
_cell_measurement_theta_min 0.41
_cell_volume 2767.13(5)
_computing_cell_refinement 'Collect (Nonius B.V., 1998)'
_computing_data_collection 'Collect (Nonius B.V., 1998)'
_computing_data_reduction 'Denzo-SMN (Otwinowski & Minor, 1997)'
_computing_molecular_graphics 'SCHAKAL (Keller, 1997)'
_computing_publication_material 'SHELXL-97 (Sheldrick, 1997)'
_computing_structure_refinement 'SHELXL-97 (Sheldrick, 1997)'
_computing_structure_solution 'SHELXS-97 (Sheldrick, 1990)'
_diffrn_ambient_temperature 223(2)
_diffrn_measured_fraction_theta_full 0.995
_diffrn_measured_fraction_theta_max 0.995
_diffrn_measurement_device_type 'Nonius KappaCCD'
_diffrn_measurement_method '\w and \f scans'
_diffrn_radiation_monochromator graphite
_diffrn_radiation_source 'rotating anode Nonius FR591'
_diffrn_radiation_type MoK\a
_diffrn_radiation_wavelength 0.71073
_diffrn_reflns_av_R_equivalents 0.0392
_diffrn_reflns_av_sigmaI/netI 0.0452
_diffrn_reflns_limit_h_max 10
_diffrn_reflns_limit_h_min -13
_diffrn_reflns_limit_k_max 13
_diffrn_reflns_limit_k_min -15
_diffrn_reflns_limit_l_max 30
_diffrn_reflns_limit_l_min -22
_diffrn_reflns_number 16489
_diffrn_reflns_theta_full 27.93
_diffrn_reflns_theta_max 27.93
_diffrn_reflns_theta_min 1.98
_exptl_absorpt_coefficient_mu 1.877
_exptl_absorpt_correction_T_max 0.8345
_exptl_absorpt_correction_T_min 0.6512
_exptl_absorpt_correction_type multi-scan
_exptl_absorpt_process_details 'SORTAV (Blessing, 1995 & 1997)'
_exptl_crystal_colour 'light yellow'
_exptl_crystal_density_diffrn 1.653
_exptl_crystal_density_method 'not measured'
_exptl_crystal_description plate
_exptl_crystal_F_000 1368
_exptl_crystal_size_max 0.25
_exptl_crystal_size_mid 0.20
_exptl_crystal_size_min 0.10
_refine_diff_density_max 4.483
_refine_diff_density_min -1.428
_refine_diff_density_rms 0.158
_refine_ls_extinction_method none
_refine_ls_goodness_of_fit_ref 1.024
_refine_ls_hydrogen_treatment mixed
_refine_ls_matrix_type full
_refine_ls_number_parameters 355
_refine_ls_number_reflns 6613
_refine_ls_number_restraints 34
_refine_ls_restrained_S_all 1.021
_refine_ls_R_factor_all 0.0623
_refine_ls_R_factor_gt 0.0477
_refine_ls_shift/su_max 0.001
_refine_ls_shift/su_mean 0.000
_refine_ls_structure_factor_coef Fsqd
_refine_ls_weighting_details 'calc w=1/[\s^2^(Fo^2^)+(0.0834P)^2^+8.2599P] where P=(Fo^2^+2Fc^2^)/3'
_refine_ls_weighting_scheme calc
_refine_ls_wR_factor_gt 0.1329
_refine_ls_wR_factor_ref 0.1440
_reflns_number_gt 5330
_reflns_number_total 6613
_reflns_threshold_expression >2sigma(I)
_cod_data_source_file b905049c.txt
_cod_data_source_block fro4565
_cod_original_sg_symbol_H-M P21/c
_cod_database_code 7002140

loop_
_symmetry_equiv_pos_as_xyz
'x, y, z'
'-x, y+1/2, -z+1/2'
'-x, -y, -z'
'x, -y-1/2, z-1/2'

loop_
_atom_site_label
_atom_site_type_symbol
_atom_site_fract_x
_atom_site_fract_y
_atom_site_fract_z
_atom_site_U_iso_or_equiv
_atom_site_adp_type
_atom_site_occupancy
_atom_site_symmetry_multiplicity
_atom_site_calc_flag
_atom_site_refinement_flags
_atom_site_disorder_assembly
_atom_site_disorder_group
La La 1.09044(2) 0.19215(2) 0.889676(12) 0.02405(11) Uani 1 1 d . . .
O1 O 0.9566(4) 0.1097(4) 0.9652(2) 0.0472(10) Uani 1 1 d D . .
H11 H 0.886(5) 0.078(5) 0.940(3) 0.071 Uiso 1 1 d D . .
H12 H 1.004(6) 0.066(5) 0.996(3) 0.071 Uiso 1 1 d D . .
O2 O 1.0288(4) 0.3723(3) 0.94607(17) 0.0424(9) Uani 1 1 d D . .
H21 H 1.059(6) 0.388(6) 0.9865(15) 0.064 Uiso 1 1 d D . .
H22 H 0.952(4) 0.407(6) 0.927(3) 0.064 Uiso 1 1 d D . .
O3 O 1.2126(4) 0.2066(3) 0.99738(17) 0.0369(9) Uani 1 1 d D . .
H31 H 1.246(6) 0.143(4) 1.021(2) 0.055 Uiso 1 1 d D . .
H32 H 1.233(7) 0.284(3) 1.010(3) 0.055 Uiso 1 1 d D . .
O4 O 0.9346(4) 0.0184(4) 0.8452(2) 0.0467(10) Uani 1 1 d D . .
H41 H 0.942(7) -0.063(3) 0.840(3) 0.070 Uiso 1 1 d D . .
H42 H 0.864(5) 0.050(5) 0.860(3) 0.070 Uiso 1 1 d D . .
Cl1 Cl 1.14589(12) 0.13942(11) 0.77481(6) 0.0362(3) Uani 1 1 d . . .
O1A O 1.1784(3) -0.0083(3) 0.91721(17) 0.0328(8) Uani 1 1 d . . .
C2A C 1.2908(5) -0.0422(4) 0.9254(2) 0.0272(10) Uani 1 1 d . . .
C21A C 1.3238(5) -0.1640(4) 0.9405(2) 0.0283(10) Uani 1 1 d . . .
C22A C 1.4476(5) -0.2069(4) 0.9496(3) 0.0343(11) Uani 1 1 d . . .
H22A H 1.5166 -0.1584 0.9446 0.041 Uiso 1 1 calc R . .
C23A C 1.4699(6) -0.3215(5) 0.9660(3) 0.0435(14) Uani 1 1 d . . .
H23A H 1.5540 -0.3507 0.9719 0.052 Uiso 1 1 calc R . .
C24A C 1.3692(6) -0.3929(5) 0.9736(3) 0.0436(14) Uani 1 1 d . . .
H24A H 1.3852 -0.4698 0.9861 0.052 Uiso 1 1 calc R . .
C25A C 1.2450(6) -0.3519(5) 0.9631(3) 0.0507(16) Uani 1 1 d . . .
H25A H 1.1764 -0.4017 0.9668 0.061 Uiso 1 1 calc R . .
C26A C 1.2216(6) -0.2388(5) 0.9472(3) 0.0511(17) Uani 1 1 d . . .
H26A H 1.1369 -0.2109 0.9407 0.061 Uiso 1 1 calc R . .
N3A N 1.3868(4) 0.0336(4) 0.9221(2) 0.0288(9) Uani 1 1 d . . .
H3A H 1.451(6) 0.016(5) 0.921(3) 0.035 Uiso 1 1 d . . .
N4A N 1.3507(4) 0.1440(3) 0.90456(18) 0.0265(8) Uani 1 1 d . . .
C5A C 1.4385(4) 0.2196(4) 0.9041(2) 0.0272(10) Uani 1 1 d . . .
H5A H 1.5250 0.2014 0.9174 0.033 Uiso 1 1 calc R . .
C6A C 1.4011(4) 0.3355(4) 0.8822(2) 0.0256(9) Uani 1 1 d . . .
N7A N 1.2744(4) 0.3538(3) 0.86502(17) 0.0252(8) Uani 1 1 d . . .
C8A C 1.4933(5) 0.4172(4) 0.8752(2) 0.0317(10) Uani 1 1 d . . .
H8A H 1.5803 0.4026 0.8891 0.038 Uiso 1 1 calc R . .
C9A C 1.4561(5) 0.5204(5) 0.8474(2) 0.0350(11) Uani 1 1 d . . .
H9A H 1.5172 0.5775 0.8427 0.042 Uiso 1 1 calc R . .
C8B C 1.3298(5) 0.5385(5) 0.8268(3) 0.0368(12) Uani 1 1 d . . .
H8B H 1.3028 0.6067 0.8062 0.044 Uiso 1 1 calc R . .
C6B C 1.2400(5) 0.4537(4) 0.8367(2) 0.0295(10) Uani 1 1 d . . .
C5B C 1.1041(5) 0.4676(4) 0.8123(2) 0.0327(11) Uani 1 1 d . . .
H5B H 1.0747 0.5343 0.7909 0.039 Uiso 1 1 calc R . .
N4B N 1.0266(4) 0.3870(3) 0.82097(18) 0.0262(8) Uani 1 1 d . . .
N3B N 0.9014(4) 0.3974(4) 0.7953(2) 0.0302(9) Uani 1 1 d . . .
H3B H 0.881(6) 0.453(5) 0.778(3) 0.036 Uiso 1 1 d . . .
C2B C 0.8212(5) 0.3140(4) 0.8081(2) 0.0298(10) Uani 1 1 d . . .
C21B C 0.6874(5) 0.3138(4) 0.7767(2) 0.0288(10) Uani 1 1 d . . .
C22B C 0.6387(5) 0.3957(5) 0.7344(3) 0.0387(12) Uani 1 1 d . . .
H22B H 0.6919 0.4552 0.7242 0.046 Uiso 1 1 calc R . .
C23B C 0.5123(6) 0.3894(6) 0.7076(3) 0.0468(14) Uani 1 1 d . . .
H23B H 0.4796 0.4455 0.6795 0.056 Uiso 1 1 calc R . .
C24B C 0.4339(6) 0.3021(5) 0.7213(3) 0.0433(14) Uani 1 1 d . . .
H24B H 0.3479 0.2989 0.7029 0.052 Uiso 1 1 calc R . .
C25B C 0.4813(5) 0.2195(5) 0.7620(3) 0.0408(13) Uani 1 1 d . . .
H25B H 0.4279 0.1591 0.7709 0.049 Uiso 1 1 calc R . .
C26B C 0.6069(5) 0.2247(5) 0.7898(2) 0.0330(11) Uani 1 1 d . . .
H26B H 0.6385 0.1681 0.8177 0.040 Uiso 1 1 calc R . .
O1B O 0.8601(3) 0.2378(3) 0.84413(18) 0.0398(9) Uani 1 1 d . . .
Cl12 Cl 0.68849(11) 0.00735(11) 0.92259(6) 0.0356(3) Uani 1 1 d . . .
Cl11 Cl 0.8352(2) 0.57984(16) 0.92413(8) 0.0656(5) Uani 1 1 d . . .

loop_
_atom_site_aniso_label
_atom_site_aniso_U_11
_atom_site_aniso_U_22
_atom_site_aniso_U_33
_atom_site_aniso_U_23
_atom_site_aniso_U_13
_atom_site_aniso_U_12
La 0.02068(15) 0.02186(16) 0.03000(16) 0.00504(10) 0.00520(10) 0.00463(9)
O1 0.037(2) 0.055(3) 0.051(2) 0.009(2) 0.0095(18) -0.0103(19)
O2 0.060(3) 0.033(2) 0.033(2) -0.0037(17) 0.0045(18) 0.0162(18)
O3 0.036(2) 0.036(2) 0.036(2) -0.0014(16) -0.0022(16) 0.0093(16)
O4 0.038(2) 0.041(2) 0.061(3) -0.005(2) 0.0084(19) -0.0070(18)
Cl1 0.0367(6) 0.0354(7) 0.0365(6) -0.0098(5) 0.0058(5) -0.0037(5)
O1A 0.0236(17) 0.0265(17) 0.048(2) 0.0076(16) 0.0048(15) 0.0047(13)
C2A 0.027(2) 0.023(2) 0.032(2) 0.0005(19) 0.0051(19) -0.0006(18)
C21A 0.026(2) 0.022(2) 0.037(3) -0.001(2) 0.0040(19) 0.0045(18)
C22A 0.028(3) 0.026(2) 0.047(3) 0.004(2) -0.001(2) 0.0034(19)
C23A 0.040(3) 0.026(3) 0.061(4) 0.005(3) -0.003(3) 0.010(2)
C24A 0.058(4) 0.024(3) 0.048(3) 0.003(2) 0.005(3) 0.006(2)
C25A 0.049(4) 0.030(3) 0.078(5) 0.005(3) 0.025(3) 0.002(3)
C26A 0.037(3) 0.034(3) 0.087(5) 0.012(3) 0.022(3) 0.004(2)
N3A 0.0224(19) 0.0228(19) 0.042(2) 0.0040(18) 0.0080(18) 0.0076(16)
N4A 0.0254(19) 0.0236(19) 0.031(2) 0.0043(16) 0.0051(16) 0.0051(16)
C5A 0.022(2) 0.029(2) 0.030(2) 0.002(2) 0.0030(18) 0.0047(18)
C6A 0.024(2) 0.026(2) 0.028(2) 0.0019(19) 0.0065(18) 0.0010(18)
N7A 0.0264(19) 0.0181(18) 0.031(2) 0.0024(16) 0.0034(16) -0.0003(15)
C8A 0.024(2) 0.032(3) 0.040(3) -0.001(2) 0.006(2) -0.001(2)
C9A 0.033(3) 0.033(3) 0.040(3) 0.003(2) 0.008(2) -0.010(2)
C8B 0.037(3) 0.027(3) 0.047(3) 0.010(2) 0.007(2) -0.004(2)
C6B 0.028(2) 0.027(2) 0.034(2) 0.004(2) 0.0038(19) -0.0034(19)
C5B 0.031(3) 0.025(2) 0.040(3) 0.009(2) 0.003(2) 0.0039(19)
N4B 0.0227(19) 0.0234(19) 0.031(2) 0.0050(16) -0.0004(15) 0.0029(15)
N3B 0.024(2) 0.028(2) 0.037(2) 0.0077(18) -0.0013(17) 0.0049(16)
C2B 0.027(2) 0.026(2) 0.036(3) 0.003(2) 0.005(2) 0.0020(18)
C21B 0.027(2) 0.028(2) 0.031(2) 0.000(2) 0.0047(19) 0.0023(18)
C22B 0.030(3) 0.040(3) 0.044(3) 0.013(2) 0.000(2) -0.003(2)
C23B 0.036(3) 0.055(4) 0.045(3) 0.008(3) -0.009(2) -0.002(3)
C24B 0.027(3) 0.060(4) 0.041(3) -0.009(3) -0.002(2) -0.001(2)
C25B 0.031(3) 0.044(3) 0.048(3) -0.010(3) 0.010(2) -0.006(2)
C26B 0.030(2) 0.034(3) 0.036(3) -0.001(2) 0.009(2) -0.001(2)
O1B 0.0288(18) 0.036(2) 0.052(2) 0.0181(18) -0.0019(17) -0.0022(16)
Cl12 0.0243(6) 0.0367(7) 0.0442(7) 0.0049(6) 0.0007(5) 0.0025(5)
Cl11 0.0926(14) 0.0526(10) 0.0468(9) -0.0076(8) -0.0038(9) 0.0300(9)

loop_
_atom_type_symbol
_atom_type_description
_atom_type_scat_dispersion_real
_atom_type_scat_dispersion_imag
_atom_type_scat_source
C C 0.0033 0.0016 'International Tables Vol C Tables 4.2.6.8 and 6.1.1.4'
H H 0.0000 0.0000 'International Tables Vol C Tables 4.2.6.8 and 6.1.1.4'
N N 0.0061 0.0033 'International Tables Vol C Tables 4.2.6.8 and 6.1.1.4'
O O 0.0106 0.0060 'International Tables Vol C Tables 4.2.6.8 and 6.1.1.4'
Cl Cl 0.1484 0.1585 'International Tables Vol C Tables 4.2.6.8 and 6.1.1.4'
La La -0.2871 2.4523 'International Tables Vol C Tables 4.2.6.8 and 6.1.1.4'

loop_
_geom_angle_atom_site_label_1
_geom_angle_atom_site_label_2
_geom_angle_atom_site_label_3
_geom_angle
_geom_angle_site_symmetry_1
_geom_angle_site_symmetry_3
_geom_angle_publ_flag
O1A La O1B 125.43(12) . . ?
O1A La O1 73.39(13) . . ?
O1B La O1 76.33(13) . . ?
O1A La O2 136.05(12) . . ?
O1B La O2 74.91(14) . . ?
O1 La O2 75.71(14) . . ?
O1A La O3 73.46(12) . . ?
O1B La O3 132.33(13) . . ?
O1 La O3 68.19(13) . . ?
O2 La O3 66.39(12) . . ?
O1A La O4 65.96(12) . . ?
O1B La O4 60.73(13) . . ?
O1 La O4 67.27(14) . . ?
O2 La O4 127.01(14) . . ?
O3 La O4 126.07(14) . . ?
O1A La N4B 158.42(12) . . ?
O1B La N4B 57.79(12) . . ?
O1 La N4B 124.86(13) . . ?
O2 La N4B 64.80(12) . . ?
O3 La N4B 121.85(12) . . ?
O4 La N4B 108.05(13) . . ?
O1A La N4A 57.95(11) . . ?
O1B La N4A 163.01(13) . . ?
O1 La N4A 118.68(13) . . ?
O2 La N4A 114.99(13) . . ?
O3 La N4A 64.14(12) . . ?
O4 La N4A 115.62(13) . . ?
N4B La N4A 112.37(12) . . ?
O1A La N7A 114.71(11) . . ?
O1B La N7A 115.14(11) . . ?
O1 La N7A 147.86(13) . . ?
O2 La N7A 78.68(13) . . ?
O3 La N7A 83.95(12) . . ?
O4 La N7A 144.87(13) . . ?
N4B La N7A 57.35(11) . . ?
N4A La N7A 57.01(11) . . ?
O1A La Cl1 85.15(9) . . ?
O1B La Cl1 89.24(10) . . ?
O1 La Cl1 138.96(11) . . ?
O2 La Cl1 137.56(10) . . ?
O3 La Cl1 138.31(9) . . ?
O4 La Cl1 72.13(10) . . ?
N4B La Cl1 73.37(9) . . ?
N4A La Cl1 74.17(9) . . ?
N7A La Cl1 72.96(9) . . ?
La O1 H11 101(5) . . ?
La O1 H12 115(5) . . ?
H11 O1 H12 122(4) . . ?
La O2 H21 125(4) . . ?
La O2 H22 111(4) . . ?
H21 O2 H22 121(4) . . ?
La O3 H31 126(4) . . ?
La O3 H32 114(4) . . ?
H31 O3 H32 120(4) . . ?
La O4 H41 136(4) . . ?
La O4 H42 92(4) . . ?
H41 O4 H42 121(4) . . ?
C2A O1A La 129.2(3) . . ?
O1A C2A N3A 119.8(4) . . ?
O1A C2A C21A 121.6(4) . . ?
N3A C2A C21A 118.6(4) . . ?
C22A C21A C26A 119.1(5) . . ?
C22A C21A C2A 124.0(5) . . ?
C26A C21A C2A 116.9(5) . . ?
C21A C22A C23A 119.9(5) . . ?
C21A C22A H22A 120.1 . . ?
C23A C22A H22A 120.1 . . ?
C24A C23A C22A 120.3(5) . . ?
C24A C23A H23A 119.8 . . ?
C22A C23A H23A 119.8 . . ?
C23A C24A C25A 120.2(5) . . ?
C23A C24A H24A 119.9 . . ?
C25A C24A H24A 119.9 . . ?
C26A C25A C24A 120.1(6) . . ?
C26A C25A H25A 119.9 . . ?
C24A C25A H25A 119.9 . . ?
C25A C26A C21A 120.3(6) . . ?
C25A C26A H26A 119.9 . . ?
C21A C26A H26A 119.9 . . ?
C2A N3A N4A 116.3(4) . . ?
C2A N3A H3A 123(5) . . ?
N4A N3A H3A 119(5) . . ?
C5A N4A N3A 118.1(4) . . ?
C5A N4A La 124.7(3) . . ?
N3A N4A La 116.5(3) . . ?
N4A C5A C6A 118.2(4) . . ?
N4A C5A H5A 120.9 . . ?
C6A C5A H5A 120.9 . . ?
N7A C6A C8A 122.8(4) . . ?
N7A C6A C5A 116.5(4) . . ?
C8A C6A C5A 120.5(4) . . ?
C6B N7A C6A 117.0(4) . . ?
C6B N7A La 121.6(3) . . ?
C6A N7A La 121.4(3) . . ?
C9A C8A C6A 119.3(5) . . ?
C9A C8A H8A 120.4 . . ?
C6A C8A H8A 120.4 . . ?
C8B C9A C8A 119.0(5) . . ?
C8B C9A H9A 120.5 . . ?
C8A C9A H9A 120.5 . . ?
C9A C8B C6B 119.1(5) . . ?
C9A C8B H8B 120.4 . . ?
C6B C8B H8B 120.4 . . ?
N7A C6B C8B 122.6(5) . . ?
N7A C6B C5B 116.8(4) . . ?
C8B C6B C5B 120.5(5) . . ?
N4B C5B C6B 118.4(4) . . ?
N4B C5B H5B 120.8 . . ?
C6B C5B H5B 120.8 . . ?
C5B N4B N3B 118.0(4) . . ?
C5B N4B La 125.2(3) . . ?
N3B N4B La 116.7(3) . . ?
C2B N3B N4B 116.3(4) . . ?
C2B N3B H3B 125(5) . . ?
N4B N3B H3B 118(5) . . ?
O1B C2B N3B 120.2(5) . . ?
O1B C2B C21B 121.1(5) . . ?
N3B C2B C21B 118.7(4) . . ?
C22B C21B C26B 118.7(5) . . ?
C22B C21B C2B 123.8(5) . . ?
C26B C21B C2B 117.5(4) . . ?
C23B C22B C21B 120.0(5) . . ?
C23B C22B H22B 120.0 . . ?
C21B C22B H22B 120.0 . . ?
C24B C23B C22B 120.8(6) . . ?
C24B C23B H23B 119.6 . . ?
C22B C23B H23B 119.6 . . ?
C23B C24B C25B 119.9(5) . . ?
C23B C24B H24B 120.1 . . ?
C25B C24B H24B 120.1 . . ?
C24B C25B C26B 120.4(6) . . ?
C24B C25B H25B 119.8 . . ?
C26B C25B H25B 119.8 . . ?
C25B C26B C21B 120.3(5) . . ?
C25B C26B H26B 119.8 . . ?
C21B C26B H26B 119.8 . . ?
C2B O1B La 128.2(3) . . ?

loop_
_geom_bond_atom_site_label_1
_geom_bond_atom_site_label_2
_geom_bond_distance
_geom_bond_site_symmetry_2
_geom_bond_publ_flag
La O1A 2.536(3) . ?
La O1B 2.548(4) . ?
La O1 2.586(4) . ?
La O2 2.588(4) . ?
La O3 2.609(4) . ?
La O4 2.692(4) . ?
La N4B 2.770(4) . ?
La N4A 2.773(4) . ?
La N7A 2.816(4) . ?
La Cl1 2.8576(13) . ?
O1 H11 0.95(3) . ?
O1 H12 0.95(3) . ?
O2 H21 0.95(3) . ?
O2 H22 0.95(3) . ?
O3 H31 0.95(3) . ?
O3 H32 0.95(3) . ?
O4 H41 0.96(3) . ?
O4 H42 0.95(3) . ?
O1A C2A 1.237(6) . ?
C2A N3A 1.351(6) . ?
C2A C21A 1.477(7) . ?
C21A C22A 1.384(7) . ?
C21A C26A 1.410(8) . ?
C22A C23A 1.386(7) . ?
C22A H22A 0.9400 . ?
C23A C24A 1.379(9) . ?
C23A H23A 0.9400 . ?
C24A C25A 1.380(9) . ?
C24A H24A 0.9400 . ?
C25A C26A 1.367(9) . ?
C25A H25A 0.9400 . ?
C26A H26A 0.9400 . ?
N3A N4A 1.373(6) . ?
N3A H3A 0.71(6) . ?
N4A C5A 1.275(6) . ?
C5A C6A 1.461(7) . ?
C5A H5A 0.9400 . ?
C6A N7A 1.351(6) . ?
C6A C8A 1.385(7) . ?
N7A C6B 1.345(6) . ?
C8A C9A 1.379(8) . ?
C8A H8A 0.9400 . ?
C9A C8B 1.360(8) . ?
C9A H9A 0.9400 . ?
C8B C6B 1.406(7) . ?
C8B H8B 0.9400 . ?
C6B C5B 1.466(7) . ?
C5B N4B 1.275(6) . ?
C5B H5B 0.9400 . ?
N4B N3B 1.366(5) . ?
N3B C2B 1.345(6) . ?
N3B H3B 0.78(6) . ?
C2B O1B 1.234(6) . ?
C2B C21B 1.482(7) . ?
C21B C22B 1.394(7) . ?
C21B C26B 1.397(7) . ?
C22B C23B 1.382(8) . ?
C22B H22B 0.9400 . ?
C23B C24B 1.373(9) . ?
C23B H23B 0.9400 . ?
C24B C25B 1.373(9) . ?
C24B H24B 0.9400 . ?
C25B C26B 1.381(8) . ?
C25B H25B 0.9400 . ?
C26B H26B 0.9400 . ?

loop_
_geom_torsion_atom_site_label_1
_geom_torsion_atom_site_label_2
_geom_torsion_atom_site_label_3
_geom_torsion_atom_site_label_4
_geom_torsion
_geom_torsion_site_symmetry_1
_geom_torsion_site_symmetry_2
_geom_torsion_site_symmetry_3
_geom_torsion_site_symmetry_4
_geom_torsion_publ_flag
O1B La O1A C2A 160.2(4) . . . . ?
O1 La O1A C2A -140.8(5) . . . . ?
O2 La O1A C2A -93.7(5) . . . . ?
O3 La O1A C2A -69.2(4) . . . . ?
O4 La O1A C2A 147.2(5) . . . . ?
N4B La O1A C2A 69.0(6) . . . . ?
N4A La O1A C2A 0.2(4) . . . . ?
N7A La O1A C2A 5.9(5) . . . . ?
Cl1 La O1A C2A 74.6(4) . . . . ?
La O1A C2A N3A 2.6(7) . . . . ?
La O1A C2A C21A -179.1(3) . . . . ?
O1A C2A C21A C22A 179.3(5) . . . . ?
N3A C2A C21A C22A -2.3(8) . . . . ?
O1A C2A C21A C26A -2.2(8) . . . . ?
N3A C2A C21A C26A 176.2(5) . . . . ?
C26A C21A C22A C23A -1.1(9) . . . . ?
C2A C21A C22A C23A 177.3(5) . . . . ?
C21A C22A C23A C24A -0.3(10) . . . . ?
C22A C23A C24A C25A 2.2(10) . . . . ?
C23A C24A C25A C26A -2.5(11) . . . . ?
C24A C25A C26A C21A 1.1(11) . . . . ?
C22A C21A C26A C25A 0.8(10) . . . . ?
C2A C21A C26A C25A -177.8(6) . . . . ?
O1A C2A N3A N4A -5.3(7) . . . . ?
C21A C2A N3A N4A 176.3(4) . . . . ?
C2A N3A N4A C5A 176.1(5) . . . . ?
C2A N3A N4A La 5.3(5) . . . . ?
O1A La N4A C5A -173.0(4) . . . . ?
O1B La N4A C5A 80.0(6) . . . . ?
O1 La N4A C5A -129.6(4) . . . . ?
O2 La N4A C5A -42.8(4) . . . . ?
O3 La N4A C5A -87.0(4) . . . . ?
O4 La N4A C5A 153.4(4) . . . . ?
N4B La N4A C5A 28.8(4) . . . . ?
N7A La N4A C5A 13.1(4) . . . . ?
Cl1 La N4A C5A 92.8(4) . . . . ?
O1A La N4A N3A -2.9(3) . . . . ?
O1B La N4A N3A -109.8(5) . . . . ?
O1 La N4A N3A 40.5(4) . . . . ?
O2 La N4A N3A 127.3(3) . . . . ?
O3 La N4A N3A 83.1(3) . . . . ?
O4 La N4A N3A -36.4(4) . . . . ?
N4B La N4A N3A -161.1(3) . . . . ?
N7A La N4A N3A -176.8(4) . . . . ?
Cl1 La N4A N3A -97.1(3) . . . . ?
N3A N4A C5A C6A 176.6(4) . . . . ?
La N4A C5A C6A -13.5(6) . . . . ?
N4A C5A C6A N7A 1.1(7) . . . . ?
N4A C5A C6A C8A -173.4(5) . . . . ?
C8A C6A N7A C6B 4.1(7) . . . . ?
C5A C6A N7A C6B -170.3(4) . . . . ?
C8A C6A N7A La -174.5(4) . . . . ?
C5A C6A N7A La 11.1(6) . . . . ?
O1A La N7A C6B 164.0(4) . . . . ?
O1B La N7A C6B 7.0(4) . . . . ?
O1 La N7A C6B -97.9(4) . . . . ?
O2 La N7A C6B -60.2(4) . . . . ?
O3 La N7A C6B -127.3(4) . . . . ?
O4 La N7A C6B 81.2(4) . . . . ?
N4B La N7A C6B 7.0(3) . . . . ?
N4A La N7A C6B 169.7(4) . . . . ?
Cl1 La N7A C6B 87.8(4) . . . . ?
O1A La N7A C6A -17.4(4) . . . . ?
O1B La N7A C6A -174.4(3) . . . . ?
O1 La N7A C6A 80.7(4) . . . . ?
O2 La N7A C6A 118.3(4) . . . . ?
O3 La N7A C6A 51.3(4) . . . . ?
O4 La N7A C6A -100.2(4) . . . . ?
N4B La N7A C6A -174.5(4) . . . . ?
N4A La N7A C6A -11.7(3) . . . . ?
Cl1 La N7A C6A -93.6(3) . . . . ?
N7A C6A C8A C9A -2.6(8) . . . . ?
C5A C6A C8A C9A 171.6(5) . . . . ?
C6A C8A C9A C8B -1.0(8) . . . . ?
C8A C9A C8B C6B 2.8(8) . . . . ?
C6A N7A C6B C8B -2.2(7) . . . . ?
La N7A C6B C8B 176.4(4) . . . . ?
C6A N7A C6B C5B 173.4(4) . . . . ?
La N7A C6B C5B -8.0(6) . . . . ?
C9A C8B C6B N7A -1.2(9) . . . . ?
C9A C8B C6B C5B -176.6(5) . . . . ?
N7A C6B C5B N4B 2.3(8) . . . . ?
C8B C6B C5B N4B 178.0(5) . . . . ?
C6B C5B N4B N3B -176.3(5) . . . . ?
C6B C5B N4B La 4.8(7) . . . . ?
O1A La N4B C5B -80.3(5) . . . . ?
O1B La N4B C5B 174.0(5) . . . . ?
O1 La N4B C5B 135.2(4) . . . . ?
O2 La N4B C5B 86.5(4) . . . . ?
O3 La N4B C5B 50.9(5) . . . . ?
O4 La N4B C5B -150.4(4) . . . . ?
N4A La N4B C5B -21.6(5) . . . . ?
N7A La N4B C5B -6.0(4) . . . . ?
Cl1 La N4B C5B -86.1(4) . . . . ?
O1A La N4B N3B 100.8(4) . . . . ?
O1B La N4B N3B -4.9(3) . . . . ?
O1 La N4B N3B -43.7(4) . . . . ?
O2 La N4B N3B -92.4(3) . . . . ?
O3 La N4B N3B -128.0(3) . . . . ?
O4 La N4B N3B 30.7(4) . . . . ?
N4A La N4B N3B 159.5(3) . . . . ?
N7A La N4B N3B 175.1(4) . . . . ?
Cl1 La N4B N3B 95.0(3) . . . . ?
C5B N4B N3B C2B -176.4(5) . . . . ?
La N4B N3B C2B 2.6(6) . . . . ?
N4B N3B C2B O1B 4.5(7) . . . . ?
N4B N3B C2B C21B -173.6(4) . . . . ?
O1B C2B C21B C22B -178.3(5) . . . . ?
N3B C2B C21B C22B -0.2(8) . . . . ?
O1B C2B C21B C26B 0.5(8) . . . . ?
N3B C2B C21B C26B 178.6(5) . . . . ?
C26B C21B C22B C23B 1.6(9) . . . . ?
C2B C21B C22B C23B -179.6(6) . . . . ?
C21B C22B C23B C24B -1.0(10) . . . . ?
C22B C23B C24B C25B -0.3(10) . . . . ?
C23B C24B C25B C26B 1.0(9) . . . . ?
C24B C25B C26B C21B -0.3(8) . . . . ?
C22B C21B C26B C25B -1.0(8) . . . . ?
C2B C21B C26B C25B -179.9(5) . . . . ?
N3B C2B O1B La -11.0(8) . . . . ?
C21B C2B O1B La 167.1(3) . . . . ?
O1A La O1B C2B -145.8(4) . . . . ?
O1 La O1B C2B 156.5(5) . . . . ?
O2 La O1B C2B 77.9(5) . . . . ?
O3 La O1B C2B 114.1(5) . . . . ?
O4 La O1B C2B -132.2(5) . . . . ?
N4B La O1B C2B 8.4(4) . . . . ?
N4A La O1B C2B -50.1(7) . . . . ?
N7A La O1B C2B 8.4(5) . . . . ?
Cl1 La O1B C2B -62.3(5) . . . . ?
